data_4309043
loop_
_publ_author_name
'Malcolm H. Chisholm'
'Judith C. Gallucci'
'Hongfeng Yin'
'Hongshi Zhen'

_publ_section_title
;
Arylzinc Alkoxides: [ArZnOCHP]2 and Ar2Zn3(OCHP)4 When Ar =
C6H5, p-CF3C6H4, 2,4,6-Me3C6H2, and C6F5
;
_journal_name_full 'Inorganic Chemistry'
_journal_page_first 4777
_journal_page_last 4785
_journal_paper_doi 10.1021/ic048332i
_journal_volume 44
_journal_year 2005
_chemical_formula_sum 'C32 H52 O2 Zn2'
_chemical_formula_weight 599.48
_chemical_name_systematic
; 
 ? 
;
_space_group_IT_number 14
_symmetry_cell_setting monoclinic
_symmetry_space_group_name_Hall '-P 2ybc'
_symmetry_space_group_name_H-M 'P 1 21/c 1'
_atom_sites_solution_hydrogens geom
_atom_sites_solution_primary heavy
_atom_sites_solution_secondary difmap
_audit_creation_method SHELXL-93
_cell_angle_alpha 90.00
_cell_angle_beta 92.628(1)
_cell_angle_gamma 90.00
_cell_formula_units_Z 2
_cell_length_a 8.1374(1)
_cell_length_b 22.4401(3)
_cell_length_c 8.8604(1)
_cell_measurement_temperature 150(2)
_cell_volume 1616.24(3)
_computing_cell_refinement 'DENZO (Otwinowski & Minor, 1997)'
_computing_data_collection 'COLLECT (Nonius, 1999)'
_computing_data_reduction 'DENZO (Otwinowski & Minor, 1997)'
_computing_structure_refinement 'SHELXL-93 (Sheldrick, 1993)'
_computing_structure_solution 'SHELXS-86 (Sheldrick, 1990)'
_diffrn_ambient_temperature 150(2)
_diffrn_measurement_device 'Nonius Kappa CCD'
_diffrn_measurement_method 'phi and omega scans'
_diffrn_radiation_monochromator graphite
_diffrn_radiation_source 'fine-focus sealed tube'
_diffrn_radiation_type MoK\a
_diffrn_radiation_wavelength 0.71073
_diffrn_reflns_av_R_equivalents 0.035
_diffrn_reflns_av_sigmaI/netI 0.0267
_diffrn_reflns_limit_h_max 10
_diffrn_reflns_limit_h_min -10
_diffrn_reflns_limit_k_max 29
_diffrn_reflns_limit_k_min -29
_diffrn_reflns_limit_l_max 11
_diffrn_reflns_limit_l_min -11
_diffrn_reflns_number 32103
_diffrn_reflns_theta_max 27.49
_diffrn_reflns_theta_min 2.47
_exptl_absorpt_coefficient_mu 1.508
_exptl_crystal_colour colorless
_exptl_crystal_density_diffrn 1.232
_exptl_crystal_description 'rectangular plate'
_exptl_crystal_F_000 640
_exptl_crystal_size_max 0.27
_exptl_crystal_size_mid 0.19
_exptl_crystal_size_min 0.04
_refine_diff_density_max 0.467
_refine_diff_density_min -0.274
_refine_ls_extinction_method none
_refine_ls_goodness_of_fit_all 1.042
_refine_ls_goodness_of_fit_obs 1.089
_refine_ls_matrix_type full
_refine_ls_number_parameters 216
_refine_ls_number_reflns 3705
_refine_ls_number_restraints 0
_refine_ls_restrained_S_all 1.042
_refine_ls_restrained_S_obs 1.089
_refine_ls_R_factor_all 0.0357
_refine_ls_R_factor_obs 0.0255
_refine_ls_shift/esd_max 0.082
_refine_ls_shift/esd_mean 0.006
_refine_ls_structure_factor_coef Fsqd
_refine_ls_weighting_details 'w=1/[\s^2^(Fo^2^)+(0.0306P)^2^+0.5862P] where P=(Fo^2^+2Fc^2^)/3'
_refine_ls_weighting_scheme calc
_refine_ls_wR_factor_all 0.0664
_refine_ls_wR_factor_obs 0.0628
_reflns_number_observed 3076
_reflns_number_total 3705
_reflns_observed_criterion >2sigma(I)
_cod_data_source_file ic048332isi20041124_044531.cif
_cod_data_source_block Chisholm947
_cod_depositor_comments
;
The following automatic conversions were performed:

'_refine_ls_weighting_scheme' value 'calc
w=1/[\s^2^(Fo^2^)+(0.0306P)^2^+0.5862P] where P=(Fo^2^+2Fc^2^)/3' was
changed to 'calc'. New tag '_refine_ls_weighting_details' was
created. The value of the new tag was set to
'w=1/[\s^2^(Fo^2^)+(0.0306P)^2^+0.5862P] where P=(Fo^2^+2Fc^2^)/3'.

Automatic conversion script
Id: cif_fix_values 3143 2015-03-26 13:38:13Z robertas 
;
_cod_database_code 4309043

loop_
_symmetry_equiv_pos_as_xyz
'x, y, z'
'-x, y+1/2, -z+1/2'
'-x, -y, -z'
'x, -y-1/2, z-1/2'

loop_
_atom_site_aniso_label
_atom_site_aniso_U_11
_atom_site_aniso_U_22
_atom_site_aniso_U_33
_atom_site_aniso_U_23
_atom_site_aniso_U_13
_atom_site_aniso_U_12
Zn 0.02680(11) 0.02045(11) 0.02217(11) -0.00163(7) -0.00057(7) -0.00105(8)
O 0.0370(7) 0.0196(5) 0.0208(6) 0.0023(4) -0.0039(5) -0.0010(5)
C1 0.0288(8) 0.0201(8) 0.0202(8) 0.0013(6) 0.0020(6) -0.0018(7)
C2 0.0309(9) 0.0242(8) 0.0230(8) 0.0020(7) 0.0034(7) -0.0006(7)
C3 0.0266(8) 0.0294(9) 0.0260(8) 0.0023(7) -0.0026(6) -0.0028(7)
C4 0.0383(10) 0.0223(8) 0.0221(8) 0.0003(7) 0.0022(7) -0.0063(7)
C5 0.0365(9) 0.0209(8) 0.0269(9) -0.0011(7) 0.0070(7) 0.0012(7)
C6 0.0290(9) 0.0232(8) 0.0257(8) 0.0024(7) 0.0021(7) -0.0006(7)
C7 0.0303(11) 0.0346(12) 0.0468(13) -0.0083(10) 0.0005(9) 0.0024(9)
C8 0.0472(13) 0.0321(11) 0.0359(11) -0.0068(9) -0.0028(10) -0.0077(10)
C9 0.0312(9) 0.0350(10) 0.0441(11) -0.0069(9) -0.0014(8) 0.0035(8)
C10 0.0331(9) 0.0234(8) 0.0180(8) 0.0023(6) -0.0035(6) 0.0036(7)
C11 0.0298(9) 0.0268(9) 0.0323(9) 0.0012(7) -0.0007(7) 0.0032(7)
C12 0.0502(12) 0.0409(12) 0.0468(12) 0.0121(10) -0.0048(9) 0.0153(10)
C13 0.0320(10) 0.0424(11) 0.0525(12) -0.0040(10) 0.0063(9) 0.0042(9)
C14 0.0327(9) 0.0327(9) 0.0236(8) 0.0049(7) -0.0006(7) 0.0046(8)
C15 0.0407(11) 0.0455(12) 0.0382(11) -0.0016(9) 0.0055(8) 0.0118(9)
C16 0.0325(10) 0.0404(11) 0.0367(10) 0.0062(8) 0.0013(8) -0.0046(8)

loop_
_atom_site_label
_atom_site_type_symbol
_atom_site_fract_x
_atom_site_fract_y
_atom_site_fract_z
_atom_site_U_iso_or_equiv
_atom_site_thermal_displace_type
_atom_site_occupancy
_atom_site_calc_flag
_atom_site_refinement_flags
_atom_site_disorder_group
Zn Zn 0.04734(2) 0.054381(8) 0.08632(2) 0.02319(7) Uani 1 d . .
O O -0.03652(14) 0.03204(5) -0.11124(12) 0.0259(3) Uani 1 d . .
C1 C 0.1324(2) 0.11732(7) 0.2191(2) 0.0230(3) Uani 1 d . .
C2 C 0.2992(2) 0.11539(7) 0.2675(2) 0.0260(4) Uani 1 d . .
C3 C 0.3663(2) 0.15935(8) 0.3629(2) 0.0274(4) Uani 1 d . .
H3 H 0.4795(2) 0.15727(8) 0.3941(2) 0.033 Uiso 1 calc R .
C4 C 0.2715(2) 0.20607(7) 0.4133(2) 0.0275(4) Uani 1 d . .
C5 C 0.1072(2) 0.20808(7) 0.3660(2) 0.0280(4) Uani 1 d . .
H5 H 0.0407(2) 0.23984(7) 0.3993(2) 0.034 Uiso 1 calc R .
C6 C 0.0367(2) 0.16469(7) 0.2708(2) 0.0259(3) Uani 1 d . .
C7 C 0.4097(3) 0.06589(10) 0.2162(3) 0.0373(4) Uani 1 d . .
H7A H 0.3779(55) 0.0479(22) 0.1177(56) 0.035(11) Uiso 0.50 d P .
H7B H 0.4042(75) 0.0325(28) 0.2833(64) 0.058(17) Uiso 0.50 d P .
H7C H 0.5186(57) 0.0772(19) 0.1977(59) 0.032(11) Uiso 0.50 d P .
H7D H 0.5092(58) 0.0651(19) 0.2761(53) 0.033(11) Uiso 0.50 d P .
H7E H 0.3646(56) 0.0303(23) 0.2144(67) 0.034(12) Uiso 0.50 d P .
H7F H 0.4398(68) 0.0756(23) 0.1050(58) 0.048(13) Uiso 0.50 d P .
C8 C 0.3471(3) 0.25346(10) 0.5154(2) 0.0386(5) Uani 1 d . .
H8A H 0.3789(69) 0.2894(22) 0.4552(51) 0.043(13) Uiso 0.50 d P .
H8B H 0.4613(57) 0.2404(19) 0.5546(53) 0.035(11) Uiso 0.50 d P .
H8C H 0.2782(73) 0.2686(27) 0.5827(65) 0.059(17) Uiso 0.50 d P .
H8D H 0.4501(62) 0.2696(25) 0.4651(58) 0.046(14) Uiso 0.50 d P .
H8E H 0.3833(51) 0.2362(16) 0.6116(42) 0.019(9) Uiso 0.50 d P .
H8F H 0.2663(60) 0.2869(21) 0.5197(58) 0.040(13) Uiso 0.50 d P .
C9 C -0.1436(2) 0.16927(9) 0.2230(2) 0.0368(4) Uani 1 d . .
H9A H -0.1548(2) 0.1836(6) 0.1185(5) 0.055 Uiso 1 calc R .
H9B H -0.1979(4) 0.1972(4) 0.2895(9) 0.055 Uiso 1 calc R .
H9C H -0.1951(4) 0.12994(14) 0.2299(14) 0.055 Uiso 1 calc R .
C10 C -0.0673(2) 0.06509(7) -0.2474(2) 0.0250(4) Uani 1 d . .
H10 H -0.1372(2) 0.03952(7) -0.3170(2) 0.030 Uiso 1 calc R .
C11 C -0.1676(2) 0.12094(8) -0.2141(2) 0.0297(4) Uani 1 d . .
H11 H -0.1023(2) 0.14576(8) -0.1392(2) 0.036 Uiso 1 calc R .
C12 C -0.2016(3) 0.15827(9) -0.3563(2) 0.0462(5) Uani 1 d . .
H12A H -0.2783(15) 0.1905(4) -0.3343(5) 0.069 Uiso 1 calc R .
H12B H -0.2501(17) 0.1329(2) -0.4367(6) 0.069 Uiso 1 calc R .
H12C H -0.0983(4) 0.1753(6) -0.3891(10) 0.069 Uiso 1 calc R .
C13 C -0.3290(2) 0.10411(9) -0.1449(2) 0.0422(5) Uani 1 d . .
H13A H -0.3852(9) 0.14030(10) -0.1130(15) 0.063 Uiso 1 calc R .
H13B H -0.3066(3) 0.0783(5) -0.0571(10) 0.063 Uiso 1 calc R .
H13C H -0.3992(8) 0.0829(6) -0.2200(6) 0.063 Uiso 1 calc R .
C14 C 0.0948(2) 0.07710(8) -0.3260(2) 0.0297(4) Uani 1 d . .
H14 H 0.0651(2) 0.09418(8) -0.4279(2) 0.036 Uiso 1 calc R .
C15 C 0.1869(3) 0.01875(9) -0.3507(2) 0.0414(5) Uani 1 d . .
H15A H 0.1110(5) -0.0107(2) -0.3965(15) 0.062 Uiso 1 calc R .
H15B H 0.2316(15) 0.0037(3) -0.2534(3) 0.062 Uiso 1 calc R .
H15C H 0.2771(11) 0.0259(2) -0.4181(13) 0.062 Uiso 1 calc R .
C16 C 0.2071(2) 0.12193(9) -0.2426(2) 0.0366(4) Uani 1 d . .
H16A H 0.1504(6) 0.1603(2) -0.2363(13) 0.055 Uiso 1 calc R .
H16B H 0.3080(7) 0.1270(4) -0.2975(8) 0.055 Uiso 1 calc R .
H16C H 0.2351(13) 0.1072(3) -0.1405(6) 0.055 Uiso 1 calc R .

loop_
_atom_type_symbol
_atom_type_description
_atom_type_scat_dispersion_real
_atom_type_scat_dispersion_imag
_atom_type_scat_source
C C 0.0033 0.0016 'International Tables Vol C Tables 4.2.6.8 and 6.1.1.4'
H H 0.0000 0.0000 'International Tables Vol C Tables 4.2.6.8 and 6.1.1.4'
O O 0.0106 0.0060 'International Tables Vol C Tables 4.2.6.8 and 6.1.1.4'
Zn Zn 0.2839 1.4301 'International Tables Vol C Tables 4.2.6.8 and 6.1.1.4'

loop_
_geom_angle_atom_site_label_1
_geom_angle_atom_site_label_2
_geom_angle_atom_site_label_3
_geom_angle
_geom_angle_site_symmetry_1
_geom_angle_site_symmetry_3
_geom_angle_publ_flag
O Zn C1 147.62(6) . . ?
O Zn O 80.07(5) . 3 ?
C1 Zn O 131.97(6) . 3 ?
O Zn Zn 40.51(3) . 3 ?
C1 Zn Zn 170.78(5) . 3 ?
O Zn Zn 39.56(3) 3 3 ?
C10 O Zn 132.62(10) . . ?
C10 O Zn 127.12(10) . 3 ?
Zn O Zn 99.93(5) . 3 ?
C2 C1 C6 117.75(15) . . ?
C2 C1 Zn 118.30(12) . . ?
C6 C1 Zn 123.95(12) . . ?
C3 C2 C1 120.6(2) . . ?
C3 C2 C7 118.7(2) . . ?
C1 C2 C7 120.7(2) . . ?
C4 C3 C2 121.4(2) . . ?
C4 C3 H3 119.28(10) . . ?
C2 C3 H3 119.29(10) . . ?
C5 C4 C3 118.1(2) . . ?
C5 C4 C8 121.3(2) . . ?
C3 C4 C8 120.5(2) . . ?
C4 C5 C6 121.7(2) . . ?
C4 C5 H5 119.15(10) . . ?
C6 C5 H5 119.15(10) . . ?
C5 C6 C1 120.4(2) . . ?
C5 C6 C9 119.3(2) . . ?
C1 C6 C9 120.33(15) . . ?
C2 C7 H7A 115.6(25) . . ?
C2 C7 H7B 110.0(32) . . ?
H7A C7 H7B 102.3(42) . . ?
C2 C7 H7C 115.5(25) . . ?
H7A C7 H7C 99.6(37) . . ?
H7B C7 H7C 112.9(43) . . ?
C2 C7 H7D 110.4(24) . . ?
H7A C7 H7D 132.2(35) . . ?
H7B C7 H7D 72.6(37) . . ?
H7C C7 H7D 46.9(30) . . ?
C2 C7 H7E 114.8(29) . . ?
H7A C7 H7E 61.3(33) . . ?
H7B C7 H7E 43.1(39) . . ?
H7C C7 H7E 129.6(38) . . ?
H7D C7 H7E 109.8(41) . . ?
C2 C7 H7F 107.3(26) . . ?
H7A C7 H7F 46.9(30) . . ?
H7B C7 H7F 139.9(42) . . ?
H7C C7 H7F 61.3(32) . . ?
H7D C7 H7F 107.4(37) . . ?
H7E C7 H7F 106.7(40) . . ?
C4 C8 H8A 110.8(26) . . ?
C4 C8 H8B 110.0(23) . . ?
H8A C8 H8B 99.1(37) . . ?
C4 C8 H8C 114.4(34) . . ?
H8A C8 H8C 103.3(44) . . ?
H8B C8 H8C 117.8(43) . . ?
C4 C8 H8D 107.7(26) . . ?
H8A C8 H8D 42.0(32) . . ?
H8B C8 H8D 60.2(31) . . ?
H8C C8 H8D 133.8(43) . . ?
C4 C8 H8E 110.2(21) . . ?
H8A C8 H8E 135.3(34) . . ?
H8B C8 H8E 49.6(25) . . ?
H8C C8 H8E 75.1(38) . . ?
H8D C8 H8E 107.5(35) . . ?
C4 C8 H8F 107.5(26) . . ?
H8A C8 H8F 66.7(32) . . ?
H8B C8 H8F 142.5(34) . . ?
H8C C8 H8F 42.5(38) . . ?
H8D C8 H8F 107.5(38) . . ?
H8E C8 H8F 116.1(34) . . ?
C6 C9 H9A 109.47(10) . . ?
C6 C9 H9B 109.47(9) . . ?
H9A C9 H9B 109.5 . . ?
C6 C9 H9C 109.47(10) . . ?
H9A C9 H9C 109.5 . . ?
H9B C9 H9C 109.5 . . ?
O C10 C11 109.66(13) . . ?
O C10 C14 110.58(13) . . ?
C11 C10 C14 114.70(14) . . ?
O C10 H10 107.18(8) . . ?
C11 C10 H10 107.18(9) . . ?
C14 C10 H10 107.18(9) . . ?
C13 C11 C12 109.9(2) . . ?
C13 C11 C10 110.60(15) . . ?
C12 C11 C10 111.59(15) . . ?
C13 C11 H11 108.21(10) . . ?
C12 C11 H11 108.21(11) . . ?
C10 C11 H11 108.21(9) . . ?
C11 C12 H12A 109.47(10) . . ?
C11 C12 H12B 109.47(11) . . ?
H12A C12 H12B 109.5 . . ?
C11 C12 H12C 109.47(11) . . ?
H12A C12 H12C 109.5 . . ?
H12B C12 H12C 109.5 . . ?
C11 C13 H13A 109.47(10) . . ?
C11 C13 H13B 109.47(10) . . ?
H13A C13 H13B 109.5 . . ?
C11 C13 H13C 109.47(11) . . ?
H13A C13 H13C 109.5 . . ?
H13B C13 H13C 109.5 . . ?
C16 C14 C15 110.3(2) . . ?
C16 C14 C10 113.69(14) . . ?
C15 C14 C10 110.5(2) . . ?
C16 C14 H14 107.37(10) . . ?
C15 C14 H14 107.37(10) . . ?
C10 C14 H14 107.37(9) . . ?
C14 C15 H15A 109.47(11) . . ?
C14 C15 H15B 109.47(10) . . ?
H15A C15 H15B 109.5 . . ?
C14 C15 H15C 109.47(10) . . ?
H15A C15 H15C 109.5 . . ?
H15B C15 H15C 109.5 . . ?
C14 C16 H16A 109.47(10) . . ?
C14 C16 H16B 109.47(10) . . ?
H16A C16 H16B 109.5 . . ?
C14 C16 H16C 109.47(9) . . ?
H16A C16 H16C 109.5 . . ?
H16B C16 H16C 109.5 . . ?

loop_
_geom_bond_atom_site_label_1
_geom_bond_atom_site_label_2
_geom_bond_distance
_geom_bond_site_symmetry_2
_geom_bond_publ_flag
Zn O 1.9161(11) . ?
Zn C1 1.945(2) . ?
Zn O 1.9545(12) 3 ?
Zn Zn 2.9635(4) 3 ?
O C10 1.428(2) . ?
O Zn 1.9544(12) 3 ?
C1 C2 1.405(2) . ?
C1 C6 1.407(2) . ?
C2 C3 1.394(2) . ?
C2 C7 1.512(2) . ?
C3 C4 1.387(2) . ?
C3 H3 0.95 . ?
C4 C5 1.383(2) . ?
C4 C8 1.509(2) . ?
C5 C6 1.395(2) . ?
C5 H5 0.95 . ?
C6 C9 1.512(2) . ?
C7 H7A 0.99(4) . ?
C7 H7B 0.96(6) . ?
C7 H7C 0.94(4) . ?
C7 H7D 0.95(5) . ?
C7 H7E 0.88(5) . ?
C7 H7F 1.05(5) . ?
C8 H8A 1.01(5) . ?
C8 H8B 1.02(4) . ?
C8 H8C 0.90(6) . ?
C8 H8D 1.03(5) . ?
C8 H8E 0.97(4) . ?
C8 H8F 1.00(5) . ?
C9 H9A 0.98 . ?
C9 H9B 0.98 . ?
C9 H9C 0.98 . ?
C10 C11 1.532(2) . ?
C10 C14 1.543(2) . ?
C10 H10 1.00 . ?
C11 C13 1.523(2) . ?
C11 C12 1.528(2) . ?
C11 H11 1.00 . ?
C12 H12A 0.98 . ?
C12 H12B 0.98 . ?
C12 H12C 0.98 . ?
C13 H13A 0.98 . ?
C13 H13B 0.98 . ?
C13 H13C 0.98 . ?
C14 C16 1.527(3) . ?
C14 C15 1.530(3) . ?
C14 H14 1.00 . ?
C15 H15A 0.98 . ?
C15 H15B 0.98 . ?
C15 H15C 0.98 . ?
C16 H16A 0.98 . ?
C16 H16B 0.98 . ?
C16 H16C 0.98 . ?

loop_
_geom_torsion_atom_site_label_1
_geom_torsion_atom_site_label_2
_geom_torsion_atom_site_label_3
_geom_torsion_atom_site_label_4
_geom_torsion
_geom_torsion_site_symmetry_1
_geom_torsion_site_symmetry_2
_geom_torsion_site_symmetry_3
_geom_torsion_site_symmetry_4
_geom_torsion_publ_flag
C1 Zn O C10 -0.8(2) . . . . ?
O Zn O C10 -173.5(2) 3 . . . ?
Zn Zn O C10 -173.5(2) 3 . . . ?
C1 Zn O Zn 172.67(9) . . . 3 ?
O Zn O Zn 0.0 3 . . 3 ?
Zn Zn O Zn 0.0 3 . . 3 ?
O Zn C1 C2 -110.96(14) . . . . ?
O Zn C1 C2 59.30(15) 3 . . . ?
Zn Zn C1 C2 37.9(4) 3 . . . ?
O Zn C1 C6 69.4(2) . . . . ?
O Zn C1 C6 -120.30(13) 3 . . . ?
Zn Zn C1 C6 -141.7(2) 3 . . . ?
C6 C1 C2 C3 -0.3(2) . . . . ?
Zn C1 C2 C3 -179.92(12) . . . . ?
C6 C1 C2 C7 -179.8(2) . . . . ?
Zn C1 C2 C7 0.5(2) . . . . ?
C1 C2 C3 C4 0.1(2) . . . . ?
C7 C2 C3 C4 179.7(2) . . . . ?
C2 C3 C4 C5 -0.1(2) . . . . ?
C2 C3 C4 C8 -179.5(2) . . . . ?
C3 C4 C5 C6 0.2(2) . . . . ?
C8 C4 C5 C6 179.6(2) . . . . ?
C4 C5 C6 C1 -0.3(2) . . . . ?
C4 C5 C6 C9 180.0(2) . . . . ?
C2 C1 C6 C5 0.4(2) . . . . ?
Zn C1 C6 C5 179.98(12) . . . . ?
C2 C1 C6 C9 -179.94(15) . . . . ?
Zn C1 C6 C9 -0.3(2) . . . . ?
Zn O C10 C11 -49.8(2) . . . . ?
Zn O C10 C11 138.24(12) 3 . . . ?
Zn O C10 C14 77.7(2) . . . . ?
Zn O C10 C14 -94.31(15) 3 . . . ?
O C10 C11 C13 -58.1(2) . . . . ?
C14 C10 C11 C13 176.82(15) . . . . ?
O C10 C11 C12 179.22(15) . . . . ?
C14 C10 C11 C12 54.1(2) . . . . ?
O C10 C14 C16 -70.5(2) . . . . ?
C11 C10 C14 C16 54.1(2) . . . . ?
O C10 C14 C15 54.1(2) . . . . ?
C11 C10 C14 C15 178.71(15) . . . . ?
